data_7023136
loop_
_publ_author_name
'Ehsan, Muhammad Ali'
'Peiris, T. A. Nirmal'
'Wijayantha, K. G. Upul'
'Olmstead, Marilyn M.'
'Arifin, Zainudin'
'Mazhar, Muhammad'
'Lo, K. M.'
'McKee, Vickie'

_publ_section_title
;
 Development of molecular precursors for deposition of indium sulphide
 thin film electrodes for photoelectrochemical applications.
;
_journal_issue 30
_journal_name_full 'Dalton transactions (Cambridge, England : 2003)'
_journal_page_first 10919
_journal_page_last 10928
_journal_paper_doi 10.1039/c3dt50781e
_journal_volume 42
_journal_year 2013
_chemical_formula_moiety 'C27 H30 In N3 S6'
_chemical_formula_sum 'C27 H30 In N3 S6'
_chemical_formula_weight 703.72
_chemical_name_common In(BzMedtc)3
_chemical_name_systematic
;
?
;
_space_group_IT_number 2
_symmetry_cell_setting triclinic
_symmetry_space_group_name_Hall '-P 1'
_symmetry_space_group_name_H-M 'P -1'
_atom_sites_solution_hydrogens geom
_atom_sites_solution_primary direct
_atom_sites_solution_secondary difmap
_audit_creation_method SHELXL-97
_cell_angle_alpha 96.142(4)
_cell_angle_beta 92.353(4)
_cell_angle_gamma 100.383(5)
_cell_formula_units_Z 2
_cell_length_a 9.7966(4)
_cell_length_b 12.2791(8)
_cell_length_c 12.7790(8)
_cell_measurement_reflns_used 7527
_cell_measurement_temperature 100(2)
_cell_measurement_theta_max 28.35
_cell_measurement_theta_min 2.20
_cell_volume 1500.51(15)
_computing_cell_refinement 'Bruker SAINT'
_computing_data_collection 'Bruker APEX2'
_computing_data_reduction 'Bruker SAINT'
_computing_molecular_graphics 'Bruker SHELXTL'
_computing_publication_material 'Bruker SHELXTL'
_computing_structure_refinement 'SHELXL-97 (Sheldrick, 2008)'
_computing_structure_solution 'SHELXS-97 (Sheldrick, 2008)'
_diffrn_ambient_temperature 100(2)
_diffrn_detector_area_resol_mean 8.3
_diffrn_measured_fraction_theta_full 0.993
_diffrn_measured_fraction_theta_max 0.993
_diffrn_measurement_device_type 'Bruker APEX-II CCD'
_diffrn_measurement_method '\f and \w scans'
_diffrn_radiation_monochromator graphite
_diffrn_radiation_source 'fine-focus sealed tube'
_diffrn_radiation_type MoK\a
_diffrn_radiation_wavelength 0.71073
_diffrn_reflns_av_R_equivalents 0.0177
_diffrn_reflns_av_sigmaI/netI 0.0274
_diffrn_reflns_limit_h_max 12
_diffrn_reflns_limit_h_min -12
_diffrn_reflns_limit_k_max 15
_diffrn_reflns_limit_k_min -15
_diffrn_reflns_limit_l_max 16
_diffrn_reflns_limit_l_min -16
_diffrn_reflns_number 13669
_diffrn_reflns_theta_full 27.00
_diffrn_reflns_theta_max 27.00
_diffrn_reflns_theta_min 2.20
_exptl_absorpt_coefficient_mu 1.228
_exptl_absorpt_correction_T_max 0.930
_exptl_absorpt_correction_T_min 0.837
_exptl_absorpt_correction_type multi-scan
_exptl_absorpt_process_details SADABS
_exptl_crystal_colour colorless
_exptl_crystal_density_diffrn 1.558
_exptl_crystal_density_method 'not measured'
_exptl_crystal_description parallelepiped
_exptl_crystal_F_000 716
_exptl_crystal_size_max 0.15
_exptl_crystal_size_mid 0.08
_exptl_crystal_size_min 0.06
_refine_diff_density_max 0.528
_refine_diff_density_min -0.334
_refine_diff_density_rms 0.067
_refine_ls_extinction_method none
_refine_ls_goodness_of_fit_ref 1.051
_refine_ls_hydrogen_treatment constr
_refine_ls_matrix_type full
_refine_ls_number_parameters 337
_refine_ls_number_reflns 6504
_refine_ls_number_restraints 0
_refine_ls_restrained_S_all 1.051
_refine_ls_R_factor_all 0.0283
_refine_ls_R_factor_gt 0.0228
_refine_ls_shift/su_max 0.001
_refine_ls_shift/su_mean 0.000
_refine_ls_structure_factor_coef Fsqd
_refine_ls_weighting_details 'calc w=1/[\s^2^(Fo^2^)+(0.0185P)^2^+0.9288P] where P=(Fo^2^+2Fc^2^)/3'
_refine_ls_weighting_scheme calc
_refine_ls_wR_factor_gt 0.0493
_refine_ls_wR_factor_ref 0.0514
_reflns_number_gt 5800
_reflns_number_total 6504
_reflns_threshold_expression I>2\s(I)
_cod_data_source_file c3dt50781e.txt
_cod_data_source_block mn2089
_cod_database_code 7023136

loop_
_symmetry_equiv_pos_as_xyz
'x, y, z'
'-x, -y, -z'

loop_
_atom_site_label
_atom_site_type_symbol
_atom_site_fract_x
_atom_site_fract_y
_atom_site_fract_z
_atom_site_U_iso_or_equiv
_atom_site_adp_type
_atom_site_occupancy
_atom_site_symmetry_multiplicity
_atom_site_calc_flag
_atom_site_refinement_flags
In1 In 0.371632(14) 0.868293(11) 0.659066(11) 0.01541(4) Uani 1 1 d .
S1 S 0.32968(5) 0.99126(4) 0.51370(4) 0.01735(10) Uani 1 1 d .
S2 S 0.18691(5) 0.98845(4) 0.71309(4) 0.01881(10) Uani 1 1 d .
S3 S 0.19028(5) 0.68868(4) 0.58900(4) 0.01805(10) Uani 1 1 d .
S4 S 0.48276(5) 0.73899(4) 0.52954(4) 0.02050(11) Uani 1 1 d .
S5 S 0.39242(5) 0.80886(4) 0.84674(4) 0.02155(11) Uani 1 1 d .
S6 S 0.60566(5) 0.96915(4) 0.75523(4) 0.01995(11) Uani 1 1 d .
N1 N 0.12684(17) 1.10391(14) 0.55746(13) 0.0173(3) Uani 1 1 d .
N2 N 0.30466(17) 0.55119(14) 0.45955(13) 0.0183(3) Uani 1 1 d .
N3 N 0.62783(17) 0.90990(15) 0.95094(13) 0.0195(4) Uani 1 1 d .
C1 C -0.0117(2) 1.33658(18) 0.69822(16) 0.0207(4) Uani 1 1 d .
H1 H -0.1075 1.3125 0.6772 0.025 Uiso 1 1 calc R
C2 C 0.0341(2) 1.44277(18) 0.74994(16) 0.0241(5) Uani 1 1 d .
H2 H -0.0305 1.4906 0.7651 0.029 Uiso 1 1 calc R
C3 C 0.1733(2) 1.47935(18) 0.77954(16) 0.0245(5) Uani 1 1 d .
H3 H 0.2050 1.5529 0.8134 0.029 Uiso 1 1 calc R
C4 C 0.2668(2) 1.40835(19) 0.75967(18) 0.0271(5) Uani 1 1 d .
H4 H 0.3624 1.4328 0.7812 0.033 Uiso 1 1 calc R
C5 C 0.2208(2) 1.30144(18) 0.70827(18) 0.0248(5) Uani 1 1 d .
H5 H 0.2853 1.2532 0.6947 0.030 Uiso 1 1 calc R
C6 C 0.0813(2) 1.26486(17) 0.67675(16) 0.0177(4) Uani 1 1 d .
C7 C 0.0261(2) 1.14895(17) 0.62326(17) 0.0211(4) Uani 1 1 d .
H7A H -0.0007 1.0988 0.6777 0.025 Uiso 1 1 calc R
H7B H -0.0586 1.1501 0.5787 0.025 Uiso 1 1 calc R
C8 C 0.1449(2) 1.14857(17) 0.45585(16) 0.0217(4) Uani 1 1 d .
H8A H 0.2143 1.2177 0.4654 0.033 Uiso 1 1 calc R
H8B H 0.0560 1.1640 0.4289 0.033 Uiso 1 1 calc R
H8C H 0.1764 1.0939 0.4054 0.033 Uiso 1 1 calc R
C9 C 0.20615(19) 1.03569(16) 0.59104(15) 0.0153(4) Uani 1 1 d .
C10 C 0.3482(2) 0.4362(2) 0.20077(19) 0.0325(5) Uani 1 1 d .
H10 H 0.3552 0.3653 0.2215 0.039 Uiso 1 1 calc R
C11 C 0.3162(3) 0.4463(3) 0.0956(2) 0.0478(7) Uani 1 1 d .
H11 H 0.3011 0.3824 0.0446 0.057 Uiso 1 1 calc R
C12 C 0.3065(3) 0.5489(3) 0.0656(2) 0.0502(8) Uani 1 1 d .
H12 H 0.2856 0.5559 -0.0064 0.060 Uiso 1 1 calc R
C13 C 0.3267(2) 0.6418(2) 0.1391(2) 0.0384(6) Uani 1 1 d .
H13 H 0.3183 0.7122 0.1179 0.046 Uiso 1 1 calc R
C14 C 0.3594(2) 0.6326(2) 0.24410(18) 0.0258(5) Uani 1 1 d .
H14 H 0.3746 0.6968 0.2947 0.031 Uiso 1 1 calc R
C15 C 0.3699(2) 0.52892(18) 0.27513(16) 0.0203(4) Uani 1 1 d .
C16 C 0.4086(2) 0.51860(17) 0.38877(16) 0.0204(4) Uani 1 1 d .
H16A H 0.4170 0.4405 0.3957 0.024 Uiso 1 1 calc R
H16B H 0.5001 0.5666 0.4100 0.024 Uiso 1 1 calc R
C17 C 0.1725(2) 0.47193(17) 0.45633(17) 0.0230(4) Uani 1 1 d .
H17A H 0.1594 0.4461 0.5258 0.035 Uiso 1 1 calc R
H17B H 0.1742 0.4081 0.4037 0.035 Uiso 1 1 calc R
H17C H 0.0957 0.5088 0.4374 0.035 Uiso 1 1 calc R
C18 C 0.3240(2) 0.64894(16) 0.51978(15) 0.0172(4) Uani 1 1 d .
C19 C 0.9145(2) 0.83967(18) 1.04416(16) 0.0226(4) Uani 1 1 d .
H19 H 0.8880 0.8658 1.1116 0.027 Uiso 1 1 calc R
C20 C 0.9969(2) 0.75874(19) 1.03537(18) 0.0271(5) Uani 1 1 d .
H20 H 1.0258 0.7292 1.0965 0.033 Uiso 1 1 calc R
C21 C 1.0369(2) 0.72104(19) 0.93758(19) 0.0287(5) Uani 1 1 d .
H21 H 1.0932 0.6655 0.9314 0.034 Uiso 1 1 calc R
C22 C 0.9949(2) 0.7643(2) 0.84885(18) 0.0287(5) Uani 1 1 d .
H22 H 1.0231 0.7390 0.7817 0.034 Uiso 1 1 calc R
C23 C 0.9114(2) 0.84470(19) 0.85728(17) 0.0235(5) Uani 1 1 d .
H23 H 0.8822 0.8736 0.7958 0.028 Uiso 1 1 calc R
C24 C 0.8703(2) 0.88306(17) 0.95509(16) 0.0192(4) Uani 1 1 d .
C25 C 0.7749(2) 0.96760(18) 0.96356(17) 0.0208(4) Uani 1 1 d .
H25A H 0.7926 1.0132 1.0331 0.025 Uiso 1 1 calc R
H25B H 0.7939 1.0180 0.9083 0.025 Uiso 1 1 calc R
C26 C 0.5753(2) 0.8521(2) 1.04002(16) 0.0255(5) Uani 1 1 d .
H26A H 0.4817 0.8659 1.0531 0.038 Uiso 1 1 calc R
H26B H 0.6373 0.8800 1.1031 0.038 Uiso 1 1 calc R
H26C H 0.5719 0.7719 1.0234 0.038 Uiso 1 1 calc R
C27 C 0.5516(2) 0.89779(17) 0.86044(16) 0.0183(4) Uani 1 1 d .

loop_
_atom_site_aniso_label
_atom_site_aniso_U_11
_atom_site_aniso_U_22
_atom_site_aniso_U_33
_atom_site_aniso_U_23
_atom_site_aniso_U_13
_atom_site_aniso_U_12
In1 0.01622(7) 0.01382(7) 0.01592(7) 0.00062(5) -0.00190(5) 0.00338(5)
S1 0.0179(2) 0.0176(2) 0.0175(2) 0.00352(19) 0.00222(19) 0.00478(19)
S2 0.0212(2) 0.0195(3) 0.0166(2) 0.0010(2) 0.00229(19) 0.0065(2)
S3 0.0170(2) 0.0171(2) 0.0190(2) 0.00050(19) 0.00192(19) 0.00106(19)
S4 0.0158(2) 0.0162(2) 0.0284(3) -0.0019(2) 0.0016(2) 0.00229(19)
S5 0.0193(2) 0.0237(3) 0.0208(2) 0.0062(2) -0.0024(2) 0.0004(2)
S6 0.0182(2) 0.0218(3) 0.0184(2) 0.0032(2) -0.00128(19) -0.0001(2)
N1 0.0160(8) 0.0152(8) 0.0203(8) -0.0006(7) -0.0010(7) 0.0038(7)
N2 0.0208(9) 0.0156(9) 0.0180(8) 0.0014(7) 0.0006(7) 0.0027(7)
N3 0.0184(8) 0.0223(9) 0.0171(8) -0.0001(7) -0.0011(7) 0.0035(7)
C1 0.0207(10) 0.0242(11) 0.0192(10) 0.0037(9) 0.0014(8) 0.0090(9)
C2 0.0335(12) 0.0230(11) 0.0192(10) 0.0015(9) 0.0037(9) 0.0140(10)
C3 0.0356(12) 0.0181(11) 0.0183(10) -0.0028(8) 0.0039(9) 0.0034(9)
C4 0.0210(11) 0.0267(12) 0.0304(12) -0.0034(10) 0.0017(9) -0.0004(9)
C5 0.0195(10) 0.0236(11) 0.0313(12) -0.0029(9) 0.0030(9) 0.0071(9)
C6 0.0198(10) 0.0164(10) 0.0179(10) 0.0032(8) 0.0029(8) 0.0053(8)
C7 0.0141(9) 0.0178(10) 0.0308(11) -0.0007(9) -0.0008(8) 0.0045(8)
C8 0.0224(10) 0.0184(11) 0.0248(11) 0.0045(9) -0.0032(8) 0.0046(8)
C9 0.0149(9) 0.0113(9) 0.0175(9) -0.0021(7) -0.0025(7) -0.0002(7)
C10 0.0289(12) 0.0349(14) 0.0317(13) -0.0051(11) -0.0011(10) 0.0070(10)
C11 0.0438(16) 0.067(2) 0.0286(13) -0.0163(14) -0.0053(12) 0.0148(15)
C12 0.0443(16) 0.090(3) 0.0199(12) 0.0038(14) -0.0016(11) 0.0246(16)
C13 0.0276(13) 0.0564(18) 0.0375(14) 0.0237(13) 0.0071(11) 0.0129(12)
C14 0.0200(10) 0.0303(12) 0.0282(11) 0.0066(10) 0.0036(9) 0.0052(9)
C15 0.0145(9) 0.0251(11) 0.0212(10) 0.0009(9) 0.0018(8) 0.0041(8)
C16 0.0218(10) 0.0169(10) 0.0231(10) -0.0016(8) -0.0015(8) 0.0081(8)
C17 0.0268(11) 0.0167(10) 0.0229(11) -0.0002(9) 0.0013(9) -0.0017(9)
C18 0.0182(10) 0.0161(10) 0.0174(9) 0.0041(8) -0.0021(8) 0.0033(8)
C19 0.0257(11) 0.0261(12) 0.0164(10) 0.0002(9) 0.0018(8) 0.0069(9)
C20 0.0300(12) 0.0286(12) 0.0251(11) 0.0069(10) 0.0016(9) 0.0096(10)
C21 0.0262(12) 0.0262(12) 0.0364(13) 0.0030(10) 0.0083(10) 0.0107(10)
C22 0.0283(12) 0.0352(13) 0.0222(11) -0.0038(10) 0.0085(9) 0.0074(10)
C23 0.0219(11) 0.0295(12) 0.0185(10) 0.0041(9) 0.0026(8) 0.0018(9)
C24 0.0162(10) 0.0199(10) 0.0200(10) 0.0009(8) 0.0009(8) 0.0001(8)
C25 0.0188(10) 0.0202(11) 0.0212(10) -0.0010(8) -0.0036(8) 0.0007(8)
C26 0.0243(11) 0.0356(13) 0.0168(10) 0.0040(9) 0.0000(8) 0.0052(10)
C27 0.0168(10) 0.0186(10) 0.0197(10) -0.0004(8) 0.0013(8) 0.0056(8)

loop_
_atom_type_symbol
_atom_type_description
_atom_type_scat_dispersion_real
_atom_type_scat_dispersion_imag
_atom_type_scat_source
C C 0.0033 0.0016 'International Tables Vol C Tables 4.2.6.8 and 6.1.1.4'
H H 0.0000 0.0000 'International Tables Vol C Tables 4.2.6.8 and 6.1.1.4'
In In -0.7276 1.3100 'International Tables Vol C Tables 4.2.6.8 and 6.1.1.4'
N N 0.0061 0.0033 'International Tables Vol C Tables 4.2.6.8 and 6.1.1.4'
S S 0.1246 0.1234 'International Tables Vol C Tables 4.2.6.8 and 6.1.1.4'

loop_
_geom_angle_atom_site_label_1
_geom_angle_atom_site_label_2
_geom_angle_atom_site_label_3
_geom_angle
S4 In1 S1 91.525(17)
S4 In1 S5 109.244(18)
S1 In1 S5 158.610(18)
S4 In1 S6 94.823(18)
S1 In1 S6 104.226(17)
S5 In1 S6 69.897(17)
S4 In1 S2 154.058(17)
S1 In1 S2 69.558(16)
S5 In1 S2 91.988(17)
S6 In1 S2 106.693(18)
S4 In1 S3 69.637(17)
S1 In1 S3 99.032(17)
S5 In1 S3 93.160(17)
S6 In1 S3 152.382(17)
S2 In1 S3 95.186(17)
C9 S1 In1 86.49(7)
C9 S2 In1 85.65(7)
C18 S3 In1 85.34(7)
C18 S4 In1 86.45(7)
C27 S5 In1 85.95(7)
C27 S6 In1 85.78(7)
C9 N1 C7 122.69(17)
C9 N1 C8 121.89(17)
C7 N1 C8 115.12(16)
C18 N2 C16 122.97(17)
C18 N2 C17 120.88(17)
C16 N2 C17 116.07(16)
C27 N3 C26 120.65(18)
C27 N3 C25 122.93(17)
C26 N3 C25 115.88(16)
C2 C1 C6 120.6(2)
C2 C1 H1 119.7
C6 C1 H1 119.7
C3 C2 C1 120.2(2)
C3 C2 H2 119.9
C1 C2 H2 119.9
C2 C3 C4 119.7(2)
C2 C3 H3 120.1
C4 C3 H3 120.1
C3 C4 C5 120.1(2)
C3 C4 H4 119.9
C5 C4 H4 119.9
C6 C5 C4 120.4(2)
C6 C5 H5 119.8
C4 C5 H5 119.8
C5 C6 C1 118.89(19)
C5 C6 C7 122.33(18)
C1 C6 C7 118.75(18)
N1 C7 C6 113.11(16)
N1 C7 H7A 109.0
C6 C7 H7A 109.0
N1 C7 H7B 109.0
C6 C7 H7B 109.0
H7A C7 H7B 107.8
N1 C8 H8A 109.5
N1 C8 H8B 109.5
H8A C8 H8B 109.5
N1 C8 H8C 109.5
H8A C8 H8C 109.5
H8B C8 H8C 109.5
N1 C9 S1 120.96(15)
N1 C9 S2 120.91(15)
S1 C9 S2 118.13(11)
C15 C10 C11 120.2(2)
C15 C10 H10 119.9
C11 C10 H10 119.9
C12 C11 C10 119.8(3)
C12 C11 H11 120.1
C10 C11 H11 120.1
C11 C12 C13 120.4(2)
C11 C12 H12 119.8
C13 C12 H12 119.8
C12 C13 C14 120.1(3)
C12 C13 H13 119.9
C14 C13 H13 119.9
C13 C14 C15 119.8(2)
C13 C14 H14 120.1
C15 C14 H14 120.1
C10 C15 C14 119.6(2)
C10 C15 C16 120.3(2)
C14 C15 C16 120.14(19)
N2 C16 C15 111.77(16)
N2 C16 H16A 109.3
C15 C16 H16A 109.3
N2 C16 H16B 109.3
C15 C16 H16B 109.3
H16A C16 H16B 107.9
N2 C17 H17A 109.5
N2 C17 H17B 109.5
H17A C17 H17B 109.5
N2 C17 H17C 109.5
H17A C17 H17C 109.5
H17B C17 H17C 109.5
N2 C18 S3 120.49(15)
N2 C18 S4 120.97(15)
S3 C18 S4 118.54(12)
C20 C19 C24 120.7(2)
C20 C19 H19 119.7
C24 C19 H19 119.7
C21 C20 C19 120.0(2)
C21 C20 H20 120.0
C19 C20 H20 120.0
C22 C21 C20 119.8(2)
C22 C21 H21 120.1
C20 C21 H21 120.1
C21 C22 C23 120.3(2)
C21 C22 H22 119.8
C23 C22 H22 119.8
C22 C23 C24 120.4(2)
C22 C23 H23 119.8
C24 C23 H23 119.8
C23 C24 C19 118.82(19)
C23 C24 C25 120.25(19)
C19 C24 C25 120.90(18)
N3 C25 C24 110.08(17)
N3 C25 H25A 109.6
C24 C25 H25A 109.6
N3 C25 H25B 109.6
C24 C25 H25B 109.6
H25A C25 H25B 108.2
N3 C26 H26A 109.5
N3 C26 H26B 109.5
H26A C26 H26B 109.5
N3 C26 H26C 109.5
H26A C26 H26C 109.5
H26B C26 H26C 109.5
N3 C27 S5 119.31(16)
N3 C27 S6 122.31(16)
S5 C27 S6 118.38(11)

loop_
_geom_bond_atom_site_label_1
_geom_bond_atom_site_label_2
_geom_bond_distance
In1 S4 2.5796(6)
In1 S1 2.5808(5)
In1 S5 2.5911(5)
In1 S6 2.5922(5)
In1 S2 2.6030(5)
In1 S3 2.6185(5)
S1 C9 1.720(2)
S2 C9 1.727(2)
S3 C18 1.723(2)
S4 C18 1.730(2)
S5 C27 1.725(2)
S6 C27 1.732(2)
N1 C9 1.332(2)
N1 C7 1.467(3)
N1 C8 1.468(3)
N2 C18 1.333(3)
N2 C16 1.469(3)
N2 C17 1.469(3)
N3 C27 1.330(3)
N3 C26 1.467(3)
N3 C25 1.480(3)
C1 C2 1.385(3)
C1 C6 1.393(3)
C1 H1 0.9500
C2 C3 1.380(3)
C2 H2 0.9500
C3 C4 1.386(3)
C3 H3 0.9500
C4 C5 1.391(3)
C4 H4 0.9500
C5 C6 1.388(3)
C5 H5 0.9500
C6 C7 1.507(3)
C7 H7A 0.9900
C7 H7B 0.9900
C8 H8A 0.9800
C8 H8B 0.9800
C8 H8C 0.9800
C10 C15 1.381(3)
C10 C11 1.391(4)
C10 H10 0.9500
C11 C12 1.374(4)
C11 H11 0.9500
C12 C13 1.377(4)
C12 H12 0.9500
C13 C14 1.387(3)
C13 H13 0.9500
C14 C15 1.393(3)
C14 H14 0.9500
C15 C16 1.510(3)
C16 H16A 0.9900
C16 H16B 0.9900
C17 H17A 0.9800
C17 H17B 0.9800
C17 H17C 0.9800
C19 C20 1.387(3)
C19 C24 1.393(3)
C19 H19 0.9500
C20 C21 1.383(3)
C20 H20 0.9500
C21 C22 1.381(3)
C21 H21 0.9500
C22 C23 1.389(3)
C22 H22 0.9500
C23 C24 1.389(3)
C23 H23 0.9500
C24 C25 1.516(3)
C25 H25A 0.9900
C25 H25B 0.9900
C26 H26A 0.9800
C26 H26B 0.9800
C26 H26C 0.9800

loop_
_geom_hbond_atom_site_label_D
_geom_hbond_atom_site_label_H
_geom_hbond_atom_site_label_A
_geom_hbond_distance_DH
_geom_hbond_distance_HA
_geom_hbond_distance_DA
_geom_hbond_angle_DHA
_geom_hbond_site_symmetry_A
C16 H16A S4 0.99 2.81 3.749(2) 159 2_666

loop_
_geom_torsion_atom_site_label_1
_geom_torsion_atom_site_label_2
_geom_torsion_atom_site_label_3
_geom_torsion_atom_site_label_4
_geom_torsion
S4 In1 S1 C9 159.29(7)
S5 In1 S1 C9 -34.30(8)
S6 In1 S1 C9 -105.34(7)
S2 In1 S1 C9 -2.53(6)
S3 In1 S1 C9 89.67(7)
S4 In1 S2 C9 -42.95(8)
S1 In1 S2 C9 2.52(6)
S5 In1 S2 C9 171.44(6)
S6 In1 S2 C9 101.85(7)
S3 In1 S2 C9 -95.20(7)
S4 In1 S3 C18 1.09(6)
S1 In1 S3 C18 89.35(7)
S5 In1 S3 C18 -108.28(7)
S6 In1 S3 C18 -57.85(8)
S2 In1 S3 C18 159.43(7)
S1 In1 S4 C18 -100.15(7)
S5 In1 S4 C18 85.06(7)
S6 In1 S4 C18 155.44(6)
S2 In1 S4 C18 -58.22(8)
S3 In1 S4 C18 -1.08(6)
S4 In1 S5 C27 88.31(7)
S1 In1 S5 C27 -77.27(8)
S6 In1 S5 C27 0.20(7)
S2 In1 S5 C27 -106.86(7)
S3 In1 S5 C27 157.84(7)
S4 In1 S6 C27 -108.94(7)
S1 In1 S6 C27 158.25(7)
S5 In1 S6 C27 -0.20(7)
S2 In1 S6 C27 85.72(7)
S3 In1 S6 C27 -55.25(8)
C6 C1 C2 C3 0.9(3)
C1 C2 C3 C4 -1.6(3)
C2 C3 C4 C5 1.3(3)
C3 C4 C5 C6 -0.2(3)
C4 C5 C6 C1 -0.5(3)
C4 C5 C6 C7 -178.5(2)
C2 C1 C6 C5 0.1(3)
C2 C1 C6 C7 178.18(19)
C9 N1 C7 C6 97.6(2)
C8 N1 C7 C6 -76.2(2)
C5 C6 C7 N1 -32.1(3)
C1 C6 C7 N1 149.95(18)
C7 N1 C9 S1 -176.32(14)
C8 N1 C9 S1 -2.9(3)
C7 N1 C9 S2 4.2(3)
C8 N1 C9 S2 177.60(15)
In1 S1 C9 N1 -175.45(16)
In1 S1 C9 S2 4.05(10)
In1 S2 C9 N1 175.48(16)
In1 S2 C9 S1 -4.02(10)
C15 C10 C11 C12 0.2(4)
C10 C11 C12 C13 -0.7(4)
C11 C12 C13 C14 1.0(4)
C12 C13 C14 C15 -0.8(4)
C11 C10 C15 C14 0.0(3)
C11 C10 C15 C16 -178.3(2)
C13 C14 C15 C10 0.3(3)
C13 C14 C15 C16 178.62(19)
C18 N2 C16 C15 -103.0(2)
C17 N2 C16 C15 73.6(2)
C10 C15 C16 N2 -119.2(2)
C14 C15 C16 N2 62.5(2)
C16 N2 C18 S3 172.26(14)
C17 N2 C18 S3 -4.2(3)
C16 N2 C18 S4 -7.3(3)
C17 N2 C18 S4 176.27(14)
In1 S3 C18 N2 178.74(16)
In1 S3 C18 S4 -1.73(10)
In1 S4 C18 N2 -178.72(16)
In1 S4 C18 S3 1.75(10)
C24 C19 C20 C21 0.6(3)
C19 C20 C21 C22 0.1(4)
C20 C21 C22 C23 -0.7(4)
C21 C22 C23 C24 0.5(3)
C22 C23 C24 C19 0.1(3)
C22 C23 C24 C25 -177.7(2)
C20 C19 C24 C23 -0.7(3)
C20 C19 C24 C25 177.2(2)
C27 N3 C25 C24 -98.9(2)
C26 N3 C25 C24 72.6(2)
C23 C24 C25 N3 87.7(2)
C19 C24 C25 N3 -90.1(2)
C26 N3 C27 S5 -2.5(3)
C25 N3 C27 S5 168.63(15)
C26 N3 C27 S6 176.98(16)
C25 N3 C27 S6 -11.8(3)
In1 S5 C27 N3 179.23(16)
In1 S5 C27 S6 -0.32(11)
In1 S6 C27 N3 -179.21(17)
In1 S6 C27 S5 0.32(11)
